data_4513133
loop_
_publ_author_name
'Han, Song-De'
'Liu, Sui-Jun'
'Wang, Qing-Lun'
'Miao, Xiao-Hong'
'Hu, Tong-Liang'
'Bu, Xian-He'

_publ_section_title
;
 Synthesis and Magnetic Properties of a Series of Octanuclear [Fe6Ln2]
 Nanoclusters
;
_journal_issue 5
_journal_name_full 'Crystal Growth &amp; Design'
_journal_page_first 2253
_journal_paper_doi 10.1021/acs.cgd.5b00024
_journal_volume 15
_journal_year 2015
_chemical_formula_sum 'C82 H152 Dy2 Fe6 N4 O38'
_chemical_formula_weight 2462.18
_chemical_name_systematic
; 
 ? 
;
_space_group_IT_number 14
_symmetry_cell_setting monoclinic
_symmetry_space_group_name_Hall '-P 2yn'
_symmetry_space_group_name_H-M 'P 1 21/n 1'
_atom_sites_solution_hydrogens geom
_atom_sites_solution_primary direct
_atom_sites_solution_secondary difmap
_audit_creation_method SHELXL-97
_cell_angle_alpha 90.00
_cell_angle_beta 92.08(3)
_cell_angle_gamma 90.00
_cell_formula_units_Z 2
_cell_length_a 16.853(3)
_cell_length_b 19.704(4)
_cell_length_c 18.042(4)
_cell_measurement_temperature 293(2)
_cell_volume 5987(2)
_computing_structure_refinement 'SHELXL-97 (Sheldrick, 1997)'
_computing_structure_solution 'SHELXS-97 (Sheldrick, 1990)'
_diffrn_ambient_temperature 293(2)
_diffrn_measured_fraction_theta_full 0.998
_diffrn_measured_fraction_theta_max 0.998
_diffrn_radiation_monochromator graphite
_diffrn_radiation_source 'fine-focus sealed tube'
_diffrn_radiation_type MoK\a
_diffrn_radiation_wavelength 0.71073
_diffrn_reflns_av_R_equivalents 0.0630
_diffrn_reflns_av_sigmaI/netI 0.0494
_diffrn_reflns_limit_h_max 20
_diffrn_reflns_limit_h_min -20
_diffrn_reflns_limit_k_max 23
_diffrn_reflns_limit_k_min -23
_diffrn_reflns_limit_l_max 21
_diffrn_reflns_limit_l_min -21
_diffrn_reflns_number 50691
_diffrn_reflns_theta_full 25.01
_diffrn_reflns_theta_max 25.01
_diffrn_reflns_theta_min 3.06
_exptl_absorpt_coefficient_mu 2.007
_exptl_absorpt_correction_T_max 0.818
_exptl_absorpt_correction_T_min 0.733
_exptl_absorpt_correction_type multi-scan
_exptl_crystal_colour orange
_exptl_crystal_density_diffrn 1.366
_exptl_crystal_density_method 'not measured'
_exptl_crystal_description block
_exptl_crystal_F_000 2528
_exptl_crystal_size_max 0.16
_exptl_crystal_size_mid 0.14
_exptl_crystal_size_min 0.10
_platon_squeeze_details
;
The PLATON SQUEEZE procedure was used to treat 
regions of diffuse solvent which could not be modeled 
properly in terms of atomic sites. Their contribution to 
the diffraction pattern was removed and modified F^2^ was
written to a new HKL file. The number of located electrons 
in one void per unit cell is 107. There are two formula units 
in one unit cell. On base of charge balance considerations, volume/count_electrons 
analysis, TG analyses and elemental analyses, this residual electron density 
was assigned to half dimethylformamide molecule,one ethanol molecule and two and half water molecules. 
So SQUEEZE removed these disordered units per unit cell. 
See refs. (a) O. V. Dolomanov, D. B. Cordes, N. R. Champness, A. J. Blake,
L. R. Hanton, G. B. Jameson, M. Schroder and C. Wilson. Chem. Commun.
2004, 642; (b) Y. Du, A. L. Thompson and D. O. Hare. Chem. Commun. 2008, 5987;
(c) Y. F. Bi, X. T. Wang, W. P. Liao, X. F. Wang, X. W. Wang, H. J. Zhang,
and S. Gao, J. Am. Chem. Soc. 2009, 131, 11650.
;
_refine_diff_density_max 0.872
_refine_diff_density_min -0.721
_refine_diff_density_rms 0.103
_refine_ls_extinction_method none
_refine_ls_goodness_of_fit_ref 1.096
_refine_ls_hydrogen_treatment mixed
_refine_ls_matrix_type full
_refine_ls_number_parameters 578
_refine_ls_number_reflns 10536
_refine_ls_number_restraints 1957
_refine_ls_restrained_S_all 1.083
_refine_ls_R_factor_all 0.0728
_refine_ls_R_factor_gt 0.0549
_refine_ls_shift/su_max 0.080
_refine_ls_shift/su_mean 0.006
_refine_ls_structure_factor_coef Fsqd
_refine_ls_weighting_details 'calc w=1/[\s^2^(Fo^2^)+(0.0560P)^2^+14.5382P] where P=(Fo^2^+2Fc^2^)/3'
_refine_ls_weighting_scheme calc
_refine_ls_wR_factor_gt 0.1236
_refine_ls_wR_factor_ref 0.1310
_reflns_number_gt 8488
_reflns_number_total 10536
_reflns_threshold_expression >2sigma(I)
_cod_data_source_file cg5b00024_si_002.cif
_cod_data_source_block 3
_cod_depositor_comments
;
The following automatic conversions were performed:

'_symmetry_cell_setting' value 'Monoclinic' changed to 'monoclinic'
according to
/usr/data/users/saulius/crontab/automatic-downloads/current/ACS/lib/dictionaries/cif_core.dic
dictionary named 'cif_core.dic' version 2.4.2 from 2011-04-26.

'_exptl_absorpt_correction_type' value 'Multi-scan' changed to
'multi-scan' according to
/usr/data/users/saulius/crontab/automatic-downloads/current/ACS/lib/dictionaries/cif_core.dic
dictionary named 'cif_core.dic' version 2.4.2 from 2011-04-26.

Automatic conversion script
Id: cif_fix_values 3271 2015-04-21 07:52:19Z andrius 
;
_cod_original_sg_symbol_H-M 'P 21/n'
_cod_database_code 4513133

loop_
_symmetry_equiv_pos_as_xyz
'x, y, z'
'-x+1/2, y+1/2, -z+1/2'
'-x, -y, -z'
'x-1/2, -y-1/2, z-1/2'

loop_
_atom_site_label
_atom_site_type_symbol
_atom_site_fract_x
_atom_site_fract_y
_atom_site_fract_z
_atom_site_U_iso_or_equiv
_atom_site_adp_type
_atom_site_occupancy
_atom_site_symmetry_multiplicity
_atom_site_calc_flag
_atom_site_refinement_flags
_atom_site_disorder_assembly
_atom_site_disorder_group
C1 C 0.2093(4) 0.0908(3) 0.7140(3) 0.0466(16) Uani 1 1 d D A .
C2 C 0.2858(4) 0.0692(3) 0.7577(3) 0.076(3) Uani 1 1 d D . .
C3 C 0.2621(7) 0.0274(6) 0.8243(6) 0.085(2) Uani 0.538(5) 1 d PDU A 1
H3A H 0.2347 -0.0127 0.8075 0.128 Uiso 0.538(5) 1 calc PR A 1
H3B H 0.2277 0.0538 0.8543 0.128 Uiso 0.538(5) 1 calc PR A 1
H3C H 0.3088 0.0149 0.8531 0.128 Uiso 0.538(5) 1 calc PR A 1
C4 C 0.3378(6) 0.0276(7) 0.7076(7) 0.085(2) Uani 0.538(5) 1 d PDU A 1
H4A H 0.3097 -0.0125 0.6917 0.128 Uiso 0.538(5) 1 calc PR A 1
H4B H 0.3858 0.0149 0.7344 0.128 Uiso 0.538(5) 1 calc PR A 1
H4C H 0.3507 0.0542 0.6651 0.128 Uiso 0.538(5) 1 calc PR A 1
C5 C 0.3303(7) 0.1335(5) 0.7830(7) 0.085(2) Uani 0.538(5) 1 d PDU A 1
H5A H 0.3335 0.1643 0.7420 0.128 Uiso 0.538(5) 1 calc PR A 1
H5B H 0.3829 0.1216 0.8007 0.128 Uiso 0.538(5) 1 calc PR A 1
H5C H 0.3024 0.1549 0.8222 0.128 Uiso 0.538(5) 1 calc PR A 1
C6 C 0.2458(5) 0.2504(4) 0.6208(4) 0.077(2) Uani 1 1 d DU A .
C7 C 0.3230(5) 0.2758(4) 0.5870(4) 0.099(2) Uani 1 1 d DU . .
C8 C 0.3002(9) 0.2990(9) 0.5077(6) 0.115(2) Uani 0.538(5) 1 d PDU A 1
H8A H 0.2565 0.2722 0.4887 0.172 Uiso 0.538(5) 1 calc PR A 1
H8B H 0.3448 0.2932 0.4767 0.172 Uiso 0.538(5) 1 calc PR A 1
H8C H 0.2852 0.3459 0.5083 0.172 Uiso 0.538(5) 1 calc PR A 1
C9 C 0.3569(9) 0.3326(7) 0.6339(9) 0.115(2) Uani 0.538(5) 1 d PDU A 1
H9A H 0.3326 0.3746 0.6188 0.172 Uiso 0.538(5) 1 calc PR A 1
H9B H 0.4132 0.3352 0.6278 0.172 Uiso 0.538(5) 1 calc PR A 1
H9C H 0.3466 0.3241 0.6851 0.172 Uiso 0.538(5) 1 calc PR A 1
C10 C 0.3793(7) 0.2146(7) 0.5841(10) 0.115(2) Uani 0.538(5) 1 d PDU A 1
H10A H 0.3629 0.1856 0.5436 0.172 Uiso 0.538(5) 1 calc PR A 1
H10B H 0.3777 0.1897 0.6298 0.172 Uiso 0.538(5) 1 calc PR A 1
H10C H 0.4324 0.2302 0.5770 0.172 Uiso 0.538(5) 1 calc PR A 1
C11 C 0.0054(5) 0.2982(4) 0.5707(5) 0.073(2) Uani 1 1 d DU A .
C12 C 0.0074(5) 0.3614(5) 0.5216(5) 0.104(3) Uani 1 1 d DU . .
C13 C -0.0765(7) 0.3883(7) 0.5081(10) 0.116(2) Uani 0.538(5) 1 d PDU A 1
H13A H -0.1048 0.3593 0.4735 0.174 Uiso 0.538(5) 1 calc PR A 1
H13B H -0.0743 0.4334 0.4883 0.174 Uiso 0.538(5) 1 calc PR A 1
H13C H -0.1034 0.3890 0.5541 0.174 Uiso 0.538(5) 1 calc PR A 1
C14 C 0.0618(10) 0.4146(6) 0.5529(9) 0.116(2) Uani 0.538(5) 1 d PDU A 1
H14A H 0.1149 0.4057 0.5382 0.174 Uiso 0.538(5) 1 calc PR A 1
H14B H 0.0602 0.4142 0.6060 0.174 Uiso 0.538(5) 1 calc PR A 1
H14C H 0.0452 0.4584 0.5346 0.174 Uiso 0.538(5) 1 calc PR A 1
C15 C 0.0375(11) 0.3379(8) 0.4456(6) 0.116(2) Uani 0.538(5) 1 d PDU A 1
H15A H 0.0254 0.2907 0.4386 0.174 Uiso 0.538(5) 1 calc PR A 1
H15B H 0.0939 0.3445 0.4446 0.174 Uiso 0.538(5) 1 calc PR A 1
H15C H 0.0119 0.3639 0.4067 0.174 Uiso 0.538(5) 1 calc PR A 1
C16 C 0.0017(4) 0.2652(3) 0.7688(4) 0.0526(16) Uani 1 1 d DU A .
C17 C -0.0131(3) 0.3132(3) 0.8337(4) 0.0663(18) Uani 1 1 d DU . .
C18 C 0.0306(8) 0.3800(4) 0.8202(7) 0.0792(19) Uani 0.538(5) 1 d PDU A 1
H18A H 0.0080 0.4017 0.7767 0.119 Uiso 0.538(5) 1 calc PR A 1
H18B H 0.0858 0.3710 0.8133 0.119 Uiso 0.538(5) 1 calc PR A 1
H18C H 0.0252 0.4094 0.8623 0.119 Uiso 0.538(5) 1 calc PR A 1
C19 C -0.1008(5) 0.3244(6) 0.8423(7) 0.0792(19) Uani 0.538(5) 1 d PDU A 1
H19A H -0.1233 0.3446 0.7980 0.119 Uiso 0.538(5) 1 calc PR A 1
H19B H -0.1087 0.3540 0.8837 0.119 Uiso 0.538(5) 1 calc PR A 1
H19C H -0.1263 0.2816 0.8509 0.119 Uiso 0.538(5) 1 calc PR A 1
C20 C 0.0243(7) 0.2801(6) 0.9048(5) 0.0792(19) Uani 0.538(5) 1 d PDU A 1
H20A H 0.0811 0.2819 0.9031 0.119 Uiso 0.538(5) 1 calc PR A 1
H20B H 0.0075 0.2337 0.9078 0.119 Uiso 0.538(5) 1 calc PR A 1
H20C H 0.0074 0.3043 0.9477 0.119 Uiso 0.538(5) 1 calc PR A 1
C21 C -0.2463(6) 0.1586(5) 0.6761(5) 0.080(2) Uani 1 1 d DU A .
C22 C -0.3277(7) 0.1564(4) 0.7122(5) 0.109(3) Uani 1 1 d DU . .
C23 C -0.3925(7) 0.1633(10) 0.6530(8) 0.124(3) Uani 0.538(5) 1 d PDU A 1
H23A H -0.3877 0.2065 0.6288 0.187 Uiso 0.538(5) 1 calc PR A 1
H23B H -0.4433 0.1604 0.6752 0.187 Uiso 0.538(5) 1 calc PR A 1
H23C H -0.3877 0.1276 0.6173 0.187 Uiso 0.538(5) 1 calc PR A 1
C24 C -0.3355(9) 0.2123(8) 0.7668(9) 0.124(3) Uani 0.538(5) 1 d PDU A 1
H24A H -0.2959 0.2071 0.8061 0.187 Uiso 0.538(5) 1 calc PR A 1
H24B H -0.3873 0.2109 0.7871 0.187 Uiso 0.538(5) 1 calc PR A 1
H24C H -0.3281 0.2551 0.7426 0.187 Uiso 0.538(5) 1 calc PR A 1
C25 C -0.3379(9) 0.0895(7) 0.7503(10) 0.124(3) Uani 0.538(5) 1 d PDU A 1
H25A H -0.2971 0.0842 0.7884 0.187 Uiso 0.538(5) 1 calc PR A 1
H25B H -0.3340 0.0534 0.7149 0.187 Uiso 0.538(5) 1 calc PR A 1
H25C H -0.3890 0.0880 0.7721 0.187 Uiso 0.538(5) 1 calc PR A 1
C26 C -0.0132(4) 0.0606(3) 0.7733(4) 0.0493(15) Uani 1 1 d DU A .
C27 C -0.0163(4) 0.0381(3) 0.8551(4) 0.0707(19) Uani 1 1 d DU . .
C28 C 0.0296(8) 0.0905(7) 0.9015(6) 0.089(2) Uani 0.538(5) 1 d PDU A 1
H28A H 0.0286 0.0782 0.9529 0.134 Uiso 0.538(5) 1 calc PR A 1
H28B H 0.0056 0.1343 0.8944 0.134 Uiso 0.538(5) 1 calc PR A 1
H28C H 0.0836 0.0921 0.8864 0.134 Uiso 0.538(5) 1 calc PR A 1
C29 C -0.1031(6) 0.0403(7) 0.8765(7) 0.089(2) Uani 0.538(5) 1 d PDU A 1
H29A H -0.1069 0.0267 0.9274 0.134 Uiso 0.538(5) 1 calc PR A 1
H29B H -0.1337 0.0099 0.8453 0.134 Uiso 0.538(5) 1 calc PR A 1
H29C H -0.1231 0.0856 0.8704 0.134 Uiso 0.538(5) 1 calc PR A 1
C30 C 0.0178(9) -0.0310(5) 0.8655(7) 0.089(2) Uani 0.538(5) 1 d PDU A 1
H30A H 0.0151 -0.0439 0.9166 0.134 Uiso 0.538(5) 1 calc PR A 1
H30B H 0.0722 -0.0309 0.8514 0.134 Uiso 0.538(5) 1 calc PR A 1
H30C H -0.0119 -0.0627 0.8351 0.134 Uiso 0.538(5) 1 calc PR A 1
C31 C 0.1770(4) -0.1332(3) 0.6042(3) 0.0393(13) Uani 1 1 d U . .
C32 C 0.1471(4) -0.1792(3) 0.5407(3) 0.0446(15) Uani 1 1 d U A .
H32A H 0.1907 -0.2065 0.5234 0.054 Uiso 1 1 calc R . .
H32B H 0.1066 -0.2097 0.5582 0.054 Uiso 1 1 calc R . .
C33 C 0.1080(4) -0.1011(3) 0.6451(3) 0.0387(13) Uani 1 1 d U A .
H33A H 0.0690 -0.1357 0.6557 0.046 Uiso 1 1 calc R . .
H33B H 0.1276 -0.0820 0.6918 0.046 Uiso 1 1 calc R . .
C34 C 0.2299(4) -0.1755(3) 0.6583(4) 0.0481(16) Uani 1 1 d U . .
H34A H 0.1979 -0.2081 0.6842 0.058 Uiso 1 1 calc R . .
H34B H 0.2694 -0.2001 0.6312 0.058 Uiso 1 1 calc R . .
C35 C 0.2904(4) -0.0867(4) 0.5306(4) 0.0533(17) Uani 1 1 d U . .
H35A H 0.2774 -0.1134 0.4866 0.064 Uiso 1 1 calc R . .
H35B H 0.3275 -0.1127 0.5615 0.064 Uiso 1 1 calc R . .
C36 C 0.3290(4) -0.0214(4) 0.5081(4) 0.0578(17) Uani 1 1 d U . .
H36A H 0.3618 -0.0306 0.4662 0.069 Uiso 1 1 calc R . .
H36B H 0.3639 -0.0063 0.5487 0.069 Uiso 1 1 calc R . .
C37 C 0.2724(4) 0.0363(3) 0.4872(4) 0.0527(16) Uani 1 1 d U . .
H37A H 0.2524 0.0566 0.5318 0.063 Uiso 1 1 calc R . .
H37B H 0.3006 0.0710 0.4606 0.063 Uiso 1 1 calc R . .
C38 C 0.1513(3) 0.0617(3) 0.4051(3) 0.0348(12) Uani 1 1 d U . .
C39 C 0.0956(3) 0.0188(3) 0.3564(3) 0.0324(12) Uani 1 1 d U . .
H39A H 0.0526 0.0472 0.3370 0.039 Uiso 1 1 calc R . .
H39B H 0.1243 0.0018 0.3146 0.039 Uiso 1 1 calc R . .
C40 C 0.1080(4) 0.0992(3) 0.4667(3) 0.0341(12) Uani 1 1 d U A .
H40A H 0.1430 0.1326 0.4901 0.041 Uiso 1 1 calc R . .
H40B H 0.0617 0.1226 0.4458 0.041 Uiso 1 1 calc R . .
C41 C 0.1930(4) 0.1128(3) 0.3564(4) 0.0459(15) Uani 1 1 d U . .
H41A H 0.1541 0.1391 0.3279 0.055 Uiso 1 1 calc R . .
H41B H 0.2247 0.1437 0.3871 0.055 Uiso 1 1 calc R . .
C3' C 0.2673(8) 0.0050(6) 0.8018(7) 0.085(2) Uani 0.462(5) 1 d PDU A 2
H3'A H 0.2394 -0.0268 0.7700 0.128 Uiso 0.462(5) 1 calc PR A 2
H3'B H 0.2349 0.0166 0.8426 0.128 Uiso 0.462(5) 1 calc PR A 2
H3'C H 0.3160 -0.0150 0.8204 0.128 Uiso 0.462(5) 1 calc PR A 2
C4' C 0.3501(6) 0.0541(8) 0.7028(7) 0.085(2) Uani 0.462(5) 1 d PDU A 2
H4'A H 0.3372 0.0131 0.6764 0.128 Uiso 0.462(5) 1 calc PR A 2
H4'B H 0.4003 0.0487 0.7292 0.128 Uiso 0.462(5) 1 calc PR A 2
H4'C H 0.3535 0.0910 0.6684 0.128 Uiso 0.462(5) 1 calc PR A 2
C5' C 0.3115(8) 0.1260(6) 0.8104(8) 0.085(2) Uani 0.462(5) 1 d PDU A 2
H5'A H 0.2853 0.1208 0.8564 0.128 Uiso 0.462(5) 1 calc PR A 2
H5'B H 0.2974 0.1690 0.7886 0.128 Uiso 0.462(5) 1 calc PR A 2
H5'C H 0.3679 0.1240 0.8193 0.128 Uiso 0.462(5) 1 calc PR A 2
C8' C 0.3037(10) 0.3432(7) 0.5492(10) 0.115(2) Uani 0.462(5) 1 d PDU A 2
H8'A H 0.2661 0.3358 0.5087 0.172 Uiso 0.462(5) 1 calc PR A 2
H8'B H 0.3513 0.3626 0.5308 0.172 Uiso 0.462(5) 1 calc PR A 2
H8'C H 0.2813 0.3737 0.5843 0.172 Uiso 0.462(5) 1 calc PR A 2
C9' C 0.3827(8) 0.2868(10) 0.6529(8) 0.115(2) Uani 0.462(5) 1 d PDU A 2
H9'A H 0.3722 0.2547 0.6914 0.172 Uiso 0.462(5) 1 calc PR A 2
H9'B H 0.3772 0.3321 0.6716 0.172 Uiso 0.462(5) 1 calc PR A 2
H9'C H 0.4357 0.2804 0.6365 0.172 Uiso 0.462(5) 1 calc PR A 2
C10' C 0.3521(9) 0.2228(8) 0.5343(9) 0.115(2) Uani 0.462(5) 1 d PDU A 2
H10D H 0.3127 0.2155 0.4953 0.172 Uiso 0.462(5) 1 calc PR A 2
H10E H 0.3616 0.1810 0.5606 0.172 Uiso 0.462(5) 1 calc PR A 2
H10F H 0.4006 0.2379 0.5133 0.172 Uiso 0.462(5) 1 calc PR A 2
C13' C -0.0034(13) 0.4230(6) 0.5746(9) 0.116(2) Uani 0.462(5) 1 d PDU A 2
H13D H -0.0303 0.4083 0.6177 0.174 Uiso 0.462(5) 1 calc PR A 2
H13E H -0.0342 0.4575 0.5494 0.174 Uiso 0.462(5) 1 calc PR A 2
H13F H 0.0478 0.4409 0.5892 0.174 Uiso 0.462(5) 1 calc PR A 2
C14' C 0.0887(8) 0.3689(9) 0.4892(10) 0.116(2) Uani 0.462(5) 1 d PDU A 2
H14D H 0.0981 0.3314 0.4567 0.174 Uiso 0.462(5) 1 calc PR A 2
H14E H 0.1286 0.3694 0.5286 0.174 Uiso 0.462(5) 1 calc PR A 2
H14F H 0.0909 0.4106 0.4618 0.174 Uiso 0.462(5) 1 calc PR A 2
C15' C -0.0574(10) 0.3621(8) 0.4635(9) 0.116(2) Uani 0.462(5) 1 d PDU A 2
H15D H -0.0538 0.3222 0.4333 0.174 Uiso 0.462(5) 1 calc PR A 2
H15E H -0.0524 0.4017 0.4330 0.174 Uiso 0.462(5) 1 calc PR A 2
H15F H -0.1078 0.3629 0.4866 0.174 Uiso 0.462(5) 1 calc PR A 2
C18' C -0.0100(9) 0.3862(4) 0.8050(7) 0.0792(19) Uani 0.462(5) 1 d PDU A 2
H18D H -0.0410 0.3897 0.7595 0.119 Uiso 0.462(5) 1 calc PR A 2
H18E H 0.0441 0.3983 0.7963 0.119 Uiso 0.462(5) 1 calc PR A 2
H18F H -0.0311 0.4163 0.8412 0.119 Uiso 0.462(5) 1 calc PR A 2
C19' C -0.0975(6) 0.2985(7) 0.8608(7) 0.0792(19) Uani 0.462(5) 1 d PDU A 2
H19D H -0.1362 0.3148 0.8248 0.119 Uiso 0.462(5) 1 calc PR A 2
H19E H -0.1045 0.3211 0.9073 0.119 Uiso 0.462(5) 1 calc PR A 2
H19F H -0.1040 0.2505 0.8672 0.119 Uiso 0.462(5) 1 calc PR A 2
C20' C 0.0476(8) 0.3017(7) 0.8962(6) 0.0792(19) Uani 0.462(5) 1 d PDU A 2
H20D H 0.0927 0.3305 0.8893 0.119 Uiso 0.462(5) 1 calc PR A 2
H20E H 0.0642 0.2551 0.8963 0.119 Uiso 0.462(5) 1 calc PR A 2
H20F H 0.0245 0.3123 0.9426 0.119 Uiso 0.462(5) 1 calc PR A 2
C23' C -0.3794(8) 0.2125(9) 0.6814(11) 0.124(3) Uani 0.462(5) 1 d PDU A 2
H23D H -0.3670 0.2539 0.7073 0.187 Uiso 0.462(5) 1 calc PR A 2
H23E H -0.4342 0.2012 0.6877 0.187 Uiso 0.462(5) 1 calc PR A 2
H23F H -0.3701 0.2182 0.6296 0.187 Uiso 0.462(5) 1 calc PR A 2
C24' C -0.3168(10) 0.1666(11) 0.7944(6) 0.124(3) Uani 0.462(5) 1 d PDU A 2
H24D H -0.2648 0.1514 0.8104 0.187 Uiso 0.462(5) 1 calc PR A 2
H24E H -0.3562 0.1410 0.8195 0.187 Uiso 0.462(5) 1 calc PR A 2
H24F H -0.3223 0.2139 0.8059 0.187 Uiso 0.462(5) 1 calc PR A 2
C25' C -0.3680(9) 0.0901(8) 0.6976(12) 0.124(3) Uani 0.462(5) 1 d PDU A 2
H25D H -0.3444 0.0559 0.7293 0.187 Uiso 0.462(5) 1 calc PR A 2
H25E H -0.3621 0.0775 0.6467 0.187 Uiso 0.462(5) 1 calc PR A 2
H25F H -0.4234 0.0942 0.7075 0.187 Uiso 0.462(5) 1 calc PR A 2
C28' C 0.0658(7) 0.0469(9) 0.8911(7) 0.089(2) Uani 0.462(5) 1 d PDU A 2
H28D H 0.0649 0.0335 0.9422 0.134 Uiso 0.462(5) 1 calc PR A 2
H28E H 0.0814 0.0937 0.8881 0.134 Uiso 0.462(5) 1 calc PR A 2
H28F H 0.1031 0.0193 0.8657 0.134 Uiso 0.462(5) 1 calc PR A 2
C29' C -0.0769(9) 0.0777(8) 0.8947(7) 0.089(2) Uani 0.462(5) 1 d PDU A 2
H29D H -0.0778 0.0629 0.9454 0.134 Uiso 0.462(5) 1 calc PR A 2
H29E H -0.1282 0.0707 0.8711 0.134 Uiso 0.462(5) 1 calc PR A 2
H29F H -0.0636 0.1251 0.8933 0.134 Uiso 0.462(5) 1 calc PR A 2
C30' C -0.0366(10) -0.0377(5) 0.8545(7) 0.089(2) Uani 0.462(5) 1 d PDU A 2
H30D H -0.0394 -0.0537 0.9046 0.134 Uiso 0.462(5) 1 calc PR A 2
H30E H 0.0038 -0.0623 0.8297 0.134 Uiso 0.462(5) 1 calc PR A 2
H30F H -0.0869 -0.0446 0.8289 0.134 Uiso 0.462(5) 1 calc PR A 2
Dy1 Dy -0.087451(17) 0.164472(14) 0.640921(15) 0.03488(10) Uani 1 1 d . . .
Fe1 Fe 0.11434(5) 0.21116(4) 0.66631(5) 0.0378(2) Uani 1 1 d . A .
Fe2 Fe 0.06098(5) 0.05202(4) 0.62810(4) 0.02870(19) Uani 1 1 d . . .
Fe3 Fe 0.11689(5) -0.04266(4) 0.50005(4) 0.02780(19) Uani 1 1 d . A .
N1 N 0.2057(3) 0.0110(2) 0.4405(3) 0.0361(11) Uani 1 1 d D . .
N2 N 0.2178(3) -0.0747(2) 0.5712(3) 0.0382(12) Uani 1 1 d D . .
O1 O 0.1790(3) 0.1462(2) 0.7315(2) 0.0518(12) Uani 1 1 d . . .
O2 O 0.1794(2) 0.0507(2) 0.6655(2) 0.0428(10) Uani 1 1 d . . .
O3 O 0.2172(3) 0.2779(2) 0.6766(3) 0.0610(14) Uani 1 1 d . . .
O4 O 0.2064(3) 0.2026(3) 0.5893(3) 0.0671(15) Uani 1 1 d . . .
O5 O 0.0680(3) 0.2870(2) 0.6061(3) 0.0707(15) Uani 1 1 d . . .
O6 O -0.0567(3) 0.2627(2) 0.5729(3) 0.0657(15) Uani 1 1 d . . .
O7 O 0.0734(3) 0.2510(2) 0.7584(2) 0.0545(12) Uani 1 1 d . . .
O8 O -0.0548(3) 0.2453(2) 0.7293(3) 0.0576(13) Uani 1 1 d . . .
O9 O -0.2161(3) 0.2158(3) 0.6635(4) 0.093(2) Uani 1 1 d . . .
O10 O -0.2131(3) 0.1072(2) 0.6584(3) 0.0602(13) Uani 1 1 d . . .
O11 O 0.0387(3) 0.0320(2) 0.7354(2) 0.0402(10) Uani 1 1 d . . .
O12 O -0.0614(3) 0.1043(2) 0.7504(2) 0.0471(11) Uani 1 1 d . . .
O13 O 0.0623(2) -0.03819(17) 0.39605(19) 0.0280(8) Uani 1 1 d . . .
O14 O 0.0844(2) 0.05030(17) 0.5200(2) 0.0328(9) Uani 1 1 d . . .
O15 O 0.2420(3) 0.0773(3) 0.3084(3) 0.0741(16) Uani 1 1 d . . .
H15G H 0.2651 0.1043 0.2822 0.111 Uiso 1 1 calc R . .
O16 O 0.1152(2) -0.13923(18) 0.4815(2) 0.0363(9) Uani 1 1 d . . .
O17 O 0.0719(2) -0.04941(17) 0.60068(19) 0.0304(8) Uani 1 1 d . . .
O18 O 0.2673(3) -0.1311(3) 0.7092(3) 0.0750(17) Uani 1 1 d . . .
H18G H 0.2768 -0.1511 0.7483 0.113 Uiso 1 1 calc R . .
O19 O 0.0439(2) 0.14547(17) 0.63126(19) 0.0297(8) Uani 1 1 d . . .
H1 H 0.2316 -0.0172 0.4057 0.045 Uiso 1 1 d RD A .
H2 H 0.2315 -0.0420 0.6087 0.045 Uiso 1 1 d RD . .

loop_
_atom_site_aniso_label
_atom_site_aniso_U_11
_atom_site_aniso_U_22
_atom_site_aniso_U_33
_atom_site_aniso_U_23
_atom_site_aniso_U_13
_atom_site_aniso_U_12
C1 0.051(4) 0.045(4) 0.043(4) -0.005(3) -0.009(3) 0.003(3)
C2 0.081(6) 0.070(5) 0.074(6) -0.026(4) -0.040(5) 0.009(4)
C3 0.084(3) 0.086(3) 0.085(3) -0.0035(19) -0.0079(19) 0.0038(19)
C4 0.084(3) 0.086(3) 0.085(3) -0.0035(19) -0.0079(19) 0.0038(19)
C5 0.084(3) 0.086(3) 0.085(3) -0.0035(19) -0.0079(19) 0.0038(19)
C6 0.083(5) 0.078(5) 0.071(4) -0.022(4) 0.020(4) -0.021(4)
C7 0.102(5) 0.101(5) 0.096(4) -0.022(4) 0.031(4) -0.030(4)
C8 0.111(3) 0.117(3) 0.116(3) 0.001(2) 0.012(2) -0.009(2)
C9 0.111(3) 0.117(3) 0.116(3) 0.001(2) 0.012(2) -0.009(2)
C10 0.111(3) 0.117(3) 0.116(3) 0.001(2) 0.012(2) -0.009(2)
C11 0.086(5) 0.056(4) 0.077(4) -0.001(3) -0.017(4) -0.004(4)
C12 0.113(5) 0.087(4) 0.110(4) 0.020(4) -0.015(4) -0.006(4)
C13 0.119(3) 0.111(3) 0.117(3) 0.010(2) -0.001(2) -0.003(2)
C14 0.119(3) 0.111(3) 0.117(3) 0.010(2) -0.001(2) -0.003(2)
C15 0.119(3) 0.111(3) 0.117(3) 0.010(2) -0.001(2) -0.003(2)
C16 0.051(3) 0.053(3) 0.054(3) -0.009(3) 0.003(3) -0.003(3)
C17 0.063(3) 0.072(3) 0.064(3) -0.023(3) 0.009(3) 0.000(3)
C18 0.077(3) 0.082(2) 0.079(2) -0.0108(18) 0.0043(18) 0.0005(19)
C19 0.077(3) 0.082(2) 0.079(2) -0.0108(18) 0.0043(18) 0.0005(19)
C20 0.077(3) 0.082(2) 0.079(2) -0.0108(18) 0.0043(18) 0.0005(19)
C21 0.078(4) 0.078(4) 0.084(4) -0.016(3) -0.001(3) -0.001(3)
C22 0.103(4) 0.111(4) 0.113(4) -0.018(3) 0.016(3) 0.004(4)
C23 0.121(3) 0.127(3) 0.126(3) -0.005(2) 0.013(2) 0.001(2)
C24 0.121(3) 0.127(3) 0.126(3) -0.005(2) 0.013(2) 0.001(2)
C25 0.121(3) 0.127(3) 0.126(3) -0.005(2) 0.013(2) 0.001(2)
C26 0.057(3) 0.047(3) 0.043(3) -0.003(2) 0.000(3) -0.005(3)
C27 0.081(3) 0.076(3) 0.056(3) 0.005(3) 0.010(3) 0.007(3)
C28 0.094(3) 0.092(3) 0.082(2) 0.0055(19) 0.0082(19) 0.0022(19)
C29 0.094(3) 0.092(3) 0.082(2) 0.0055(19) 0.0082(19) 0.0022(19)
C30 0.094(3) 0.092(3) 0.082(2) 0.0055(19) 0.0082(19) 0.0022(19)
C31 0.046(3) 0.034(2) 0.037(2) 0.004(2) -0.005(2) 0.008(2)
C32 0.052(3) 0.037(3) 0.045(3) 0.002(2) -0.006(2) 0.004(2)
C33 0.046(3) 0.033(3) 0.037(3) 0.006(2) -0.003(2) 0.004(2)
C34 0.055(3) 0.042(3) 0.047(3) 0.004(2) -0.008(2) 0.009(2)
C35 0.049(3) 0.054(3) 0.056(3) 0.001(3) -0.004(3) 0.008(2)
C36 0.049(3) 0.064(3) 0.060(3) 0.002(3) 0.000(3) -0.001(2)
C37 0.048(3) 0.054(3) 0.056(3) 0.004(2) 0.001(3) -0.008(2)
C38 0.040(3) 0.033(2) 0.032(2) 0.0040(19) 0.003(2) -0.003(2)
C39 0.037(3) 0.030(2) 0.030(2) 0.004(2) 0.003(2) -0.001(2)
C40 0.042(3) 0.028(2) 0.033(2) 0.003(2) 0.001(2) -0.002(2)
C41 0.051(3) 0.042(3) 0.046(3) 0.004(2) 0.005(2) -0.009(2)
C3' 0.084(3) 0.086(3) 0.085(3) -0.0035(19) -0.0079(19) 0.0038(19)
C4' 0.084(3) 0.086(3) 0.085(3) -0.0035(19) -0.0079(19) 0.0038(19)
C5' 0.084(3) 0.086(3) 0.085(3) -0.0035(19) -0.0079(19) 0.0038(19)
C8' 0.111(3) 0.117(3) 0.116(3) 0.001(2) 0.012(2) -0.009(2)
C9' 0.111(3) 0.117(3) 0.116(3) 0.001(2) 0.012(2) -0.009(2)
C10' 0.111(3) 0.117(3) 0.116(3) 0.001(2) 0.012(2) -0.009(2)
C13' 0.119(3) 0.111(3) 0.117(3) 0.010(2) -0.001(2) -0.003(2)
C14' 0.119(3) 0.111(3) 0.117(3) 0.010(2) -0.001(2) -0.003(2)
C15' 0.119(3) 0.111(3) 0.117(3) 0.010(2) -0.001(2) -0.003(2)
C18' 0.077(3) 0.082(2) 0.079(2) -0.0108(18) 0.0043(18) 0.0005(19)
C19' 0.077(3) 0.082(2) 0.079(2) -0.0108(18) 0.0043(18) 0.0005(19)
C20' 0.077(3) 0.082(2) 0.079(2) -0.0108(18) 0.0043(18) 0.0005(19)
C23' 0.121(3) 0.127(3) 0.126(3) -0.005(2) 0.013(2) 0.001(2)
C24' 0.121(3) 0.127(3) 0.126(3) -0.005(2) 0.013(2) 0.001(2)
C25' 0.121(3) 0.127(3) 0.126(3) -0.005(2) 0.013(2) 0.001(2)
C28' 0.094(3) 0.092(3) 0.082(2) 0.0055(19) 0.0082(19) 0.0022(19)
C29' 0.094(3) 0.092(3) 0.082(2) 0.0055(19) 0.0082(19) 0.0022(19)
C30' 0.094(3) 0.092(3) 0.082(2) 0.0055(19) 0.0082(19) 0.0022(19)
Dy1 0.04041(18) 0.02940(16) 0.03458(17) -0.00735(12) -0.00205(12) 0.00401(12)
Fe1 0.0449(5) 0.0326(5) 0.0362(5) -0.0058(4) 0.0045(4) -0.0072(4)
Fe2 0.0380(5) 0.0249(4) 0.0230(4) -0.0011(3) -0.0019(3) 0.0019(3)
Fe3 0.0352(5) 0.0227(4) 0.0253(4) 0.0004(3) -0.0014(3) 0.0013(3)
N1 0.032(3) 0.037(3) 0.039(3) 0.000(2) 0.003(2) -0.005(2)
N2 0.038(3) 0.039(3) 0.037(3) -0.002(2) -0.006(2) 0.005(2)
O1 0.054(3) 0.052(3) 0.049(3) -0.015(2) -0.012(2) 0.007(2)
O2 0.040(3) 0.040(2) 0.048(3) -0.007(2) -0.014(2) 0.0031(19)
O3 0.064(3) 0.063(3) 0.056(3) -0.025(2) 0.013(2) -0.026(3)
O4 0.071(4) 0.072(4) 0.060(3) -0.032(3) 0.025(3) -0.035(3)
O5 0.091(4) 0.039(3) 0.081(4) 0.018(3) -0.016(3) -0.017(3)
O6 0.090(4) 0.040(3) 0.064(3) 0.006(2) -0.025(3) -0.007(3)
O7 0.052(3) 0.059(3) 0.053(3) -0.020(2) 0.008(2) 0.003(2)
O8 0.059(3) 0.054(3) 0.060(3) -0.026(2) -0.006(2) 0.004(2)
O9 0.054(4) 0.067(4) 0.158(6) -0.043(4) -0.003(4) 0.018(3)
O10 0.060(3) 0.048(3) 0.073(3) -0.018(2) 0.017(3) 0.001(2)
O11 0.055(3) 0.041(2) 0.024(2) 0.0009(17) 0.0028(19) 0.007(2)
O12 0.060(3) 0.050(3) 0.031(2) 0.0001(19) 0.006(2) 0.006(2)
O13 0.037(2) 0.0239(19) 0.0235(19) 0.0033(15) -0.0002(16) -0.0021(16)
O14 0.051(3) 0.0214(19) 0.026(2) 0.0003(15) 0.0058(17) 0.0033(17)
O15 0.088(4) 0.066(3) 0.071(4) 0.008(3) 0.043(3) -0.018(3)
O16 0.053(3) 0.022(2) 0.033(2) 0.0020(16) -0.0057(19) 0.0055(17)
O17 0.043(2) 0.0234(19) 0.025(2) 0.0037(15) -0.0003(16) 0.0029(16)
O18 0.099(4) 0.055(3) 0.068(4) 0.015(3) -0.039(3) 0.008(3)
O19 0.035(2) 0.0219(19) 0.032(2) -0.0039(15) 0.0012(16) -0.0031(15)

loop_
_atom_type_symbol
_atom_type_description
_atom_type_scat_dispersion_real
_atom_type_scat_dispersion_imag
_atom_type_scat_source
C C 0.0033 0.0016 'International Tables Vol C Tables 4.2.6.8 and 6.1.1.4'
H H 0.0000 0.0000 'International Tables Vol C Tables 4.2.6.8 and 6.1.1.4'
N N 0.0061 0.0033 'International Tables Vol C Tables 4.2.6.8 and 6.1.1.4'
O O 0.0106 0.0060 'International Tables Vol C Tables 4.2.6.8 and 6.1.1.4'
Fe Fe 0.3463 0.8444 'International Tables Vol C Tables 4.2.6.8 and 6.1.1.4'
Dy Dy -0.1892 4.4098 'International Tables Vol C Tables 4.2.6.8 and 6.1.1.4'

loop_
_geom_angle_atom_site_label_1
_geom_angle_atom_site_label_2
_geom_angle_atom_site_label_3
_geom_angle
_geom_angle_site_symmetry_1
_geom_angle_site_symmetry_3
O1 C1 O2 124.3(6) . .
O1 C1 C2 116.8(5) . .
O2 C1 C2 118.8(5) . .
C3 C2 C5' 89.0(8) . .
C3 C2 C4' 128.4(9) . .
C5' C2 C4' 110.9(6) . .
C3 C2 C4 110.6(6) . .
C5' C2 C4 127.6(9) . .
C4' C2 C4 21.6(8) . .
C3 C2 C5 110.6(6) . .
C5' C2 C5 23.2(8) . .
C4' C2 C5 90.2(8) . .
C4 C2 C5 109.6(6) . .
C3 C2 C3' 23.0(8) . .
C5' C2 C3' 110.0(6) . .
C4' C2 C3' 109.8(6) . .
C4 C2 C3' 89.8(8) . .
C5 C2 C3' 129.4(9) . .
C3 C2 C1 108.3(6) . .
C5' C2 C1 109.2(6) . .
C4' C2 C1 108.8(6) . .
C4 C2 C1 109.4(5) . .
C5 C2 C1 108.3(6) . .
C3' C2 C1 108.1(6) . .
O3 C6 O4 117.8(7) . .
O3 C6 C7 122.1(6) . .
O4 C6 C7 119.9(6) . .
C9 C7 C10' 138.2(11) . .
C9 C7 C8' 71.0(8) . .
C10' C7 C8' 113.0(7) . .
C9 C7 C6 109.2(7) . .
C10' C7 C6 108.8(7) . .
C8' C7 C6 106.9(7) . .
C9 C7 C8 112.3(7) . .
C10' C7 C8 72.2(8) . .
C8' C7 C8 44.1(8) . .
C6 C7 C8 106.2(6) . .
C9 C7 C10 112.5(7) . .
C10' C7 C10 38.6(8) . .
C8' C7 C10 142.3(11) . .
C6 C7 C10 106.8(6) . .
C8 C7 C10 109.5(6) . .
C9 C7 C9' 40.4(8) . .
C10' C7 C9' 111.4(7) . .
C8' C7 C9' 110.2(6) . .
C6 C7 C9' 106.1(7) . .
C8 C7 C9' 143.9(11) . .
C10 C7 C9' 75.6(8) . .
O5 C11 O6 125.4(8) . .
O5 C11 C12 114.2(6) . .
O6 C11 C12 120.4(6) . .
C15' C12 C14 133.4(12) . .
C15' C12 C11 112.7(7) . .
C14 C12 C11 112.2(7) . .
C15' C12 C14' 112.3(7) . .
C14 C12 C14' 61.7(8) . .
C11 C12 C14' 109.9(7) . .
C15' C12 C13 39.6(8) . .
C14 C12 C13 111.8(7) . .
C11 C12 C13 109.6(7) . .
C14' C12 C13 138.9(11) . .
C15' C12 C15 68.6(8) . .
C14 C12 C15 109.2(7) . .
C11 C12 C15 106.4(6) . .
C14' C12 C15 50.1(8) . .
C13 C12 C15 107.2(7) . .
C15' C12 C13' 109.1(7) . .
C14 C12 C13' 45.9(8) . .
C11 C12 C13' 105.8(7) . .
C14' C12 C13' 106.7(7) . .
C13 C12 C13' 72.5(8) . .
C15 C12 C13' 145.6(11) . .
O8 C16 O7 124.5(7) . .
O8 C16 C17 119.6(5) . .
O7 C16 C17 115.8(5) . .
C19 C17 C20' 125.7(9) . .
C19 C17 C16 110.9(6) . .
C20' C17 C16 110.7(6) . .
C19 C17 C18' 86.7(7) . .
C20' C17 C18' 111.2(6) . .
C16 C17 C18' 108.3(5) . .
C19 C17 C18 111.6(6) . .
C20' C17 C18 86.0(7) . .
C16 C17 C18 108.5(5) . .
C18' C17 C18 27.9(7) . .
C19 C17 C19' 23.0(7) . .
C20' C17 C19' 109.9(6) . .
C16 C17 C19' 107.7(5) . .
C18' C17 C19' 109.0(6) . .
C18 C17 C19' 131.5(8) . .
C19 C17 C20 110.2(6) . .
C20' C17 C20 22.7(7) . .
C16 C17 C20 107.5(5) . .
C18' C17 C20 131.0(8) . .
C18 C17 C20 107.9(5) . .
C19' C17 C20 90.6(8) . .
O10 C21 O9 120.5(9) . .
O10 C21 C22 121.1(7) . .
O9 C21 C22 118.3(7) . .
C24 C22 C25' 135.7(13) . .
C24 C22 C23' 68.6(8) . .
C25' C22 C23' 109.0(8) . .
C24 C22 C25 109.5(8) . .
C25' C22 C25 41.6(8) . .
C23' C22 C25 137.9(12) . .
C24 C22 C24' 42.0(8) . .
C25' C22 C24' 109.3(8) . .
C23' C22 C24' 108.4(8) . .
C25 C22 C24' 71.1(8) . .
C24 C22 C23 108.9(8) . .
C25' C22 C23 68.9(8) . .
C23' C22 C23 43.5(8) . .
C25 C22 C23 108.3(8) . .
C24' C22 C23 138.4(12) . .
C24 C22 C21 111.1(7) . .
C25' C22 C21 111.0(7) . .
C23' C22 C21 109.6(7) . .
C25 C22 C21 109.7(7) . .
C24' C22 C21 109.5(7) . .
C23 C22 C21 109.4(7) . .
O12 C26 O11 126.0(6) . .
O12 C26 C27 118.2(5) . .
O11 C26 C27 115.8(5) . .
C30 C27 C29' 133.5(9) . .
C30 C27 C28' 73.1(7) . .
C29' C27 C28' 111.4(6) . .
C30 C27 C28 111.4(6) . .
C29' C27 C28 73.9(7) . .
C28' C27 C28 41.4(7) . .
C30 C27 C29 111.3(6) . .
C29' C27 C29 35.3(7) . .
C28' C27 C29 139.1(9) . .
C28 C27 C29 108.3(6) . .
C30 C27 C30' 36.2(7) . .
C29' C27 C30' 111.0(6) . .
C28' C27 C30' 108.3(6) . .
C28 C27 C30' 140.7(9) . .
C29 C27 C30' 79.3(7) . .
C30 C27 C26 111.0(6) . .
C29' C27 C26 110.8(6) . .
C28' C27 C26 108.3(6) . .
C28 C27 C26 107.2(6) . .
C29 C27 C26 107.4(6) . .
C30' C27 C26 106.8(6) . .
N2 C31 C32 107.8(5) . .
N2 C31 C33 104.1(5) . .
C32 C31 C33 111.7(5) . .
N2 C31 C34 114.1(5) . .
C32 C31 C34 108.7(5) . .
C33 C31 C34 110.5(5) . .
O16 C32 C31 109.9(5) . .
O17 C33 C31 110.0(5) . .
O18 C34 C31 108.3(5) . .
N2 C35 C36 111.9(6) . .
C35 C36 C37 115.6(6) . .
N1 C37 C36 110.4(5) . .
N1 C38 C39 103.5(4) . .
N1 C38 C41 113.7(5) . .
C39 C38 C41 108.8(5) . .
N1 C38 C40 108.3(4) . .
C39 C38 C40 112.6(5) . .
C41 C38 C40 109.9(5) . .
O13 C39 C38 112.7(4) . .
O14 C40 C38 108.2(4) . .
O15 C41 C38 108.7(5) . .
O19 Dy1 O16 93.20(14) . 3_556
O19 Dy1 O8 87.59(15) . .
O16 Dy1 O8 148.21(16) 3_556 .
O19 Dy1 O12 79.99(14) . .
O16 Dy1 O12 136.94(14) 3_556 .
O8 Dy1 O12 74.47(17) . .
O19 Dy1 O6 82.02(16) . .
O16 Dy1 O6 73.64(15) 3_556 .
O8 Dy1 O6 75.02(18) . .
O12 Dy1 O6 145.01(16) . .
O19 Dy1 O10 142.59(14) . .
O16 Dy1 O10 82.87(16) 3_556 .
O8 Dy1 O10 114.73(17) . .
O12 Dy1 O10 78.03(17) . .
O6 Dy1 O10 131.10(18) . .
O19 Dy1 O9 163.95(16) . .
O16 Dy1 O9 95.72(19) 3_556 .
O8 Dy1 O9 77.81(18) . .
O12 Dy1 O9 102.1(2) . .
O6 Dy1 O9 87.7(2) . .
O10 Dy1 O9 52.21(19) . .
O19 Dy1 O13 69.78(11) . 3_556
O16 Dy1 O13 65.00(12) 3_556 3_556
O8 Dy1 O13 142.85(14) . 3_556
O12 Dy1 O13 72.87(13) . 3_556
O6 Dy1 O13 127.39(15) . 3_556
O10 Dy1 O13 74.99(14) . 3_556
O9 Dy1 O13 126.18(16) . 3_556
O19 Fe1 O7 108.91(18) . .
O19 Fe1 O5 96.01(19) . .
O7 Fe1 O5 91.1(2) . .
O19 Fe1 O1 94.66(17) . .
O7 Fe1 O1 87.71(19) . .
O5 Fe1 O1 169.1(2) . .
O19 Fe1 O4 101.23(16) . .
O7 Fe1 O4 149.67(19) . .
O5 Fe1 O4 89.1(2) . .
O1 Fe1 O4 86.5(2) . .
O19 Fe1 O3 161.66(17) . .
O7 Fe1 O3 89.42(19) . .
O5 Fe1 O3 83.6(2) . .
O1 Fe1 O3 85.5(2) . .
O4 Fe1 O3 60.45(17) . .
O19 Fe2 O14 94.73(15) . .
O19 Fe2 O11 97.43(16) . .
O14 Fe2 O11 167.77(15) . .
O19 Fe2 O17 167.53(15) . .
O14 Fe2 O17 74.25(14) . .
O11 Fe2 O17 93.52(15) . .
O19 Fe2 O2 98.59(16) . .
O14 Fe2 O2 95.39(17) . .
O11 Fe2 O2 84.09(17) . .
O17 Fe2 O2 88.43(15) . .
O19 Fe2 O13 88.99(15) . 3_556
O14 Fe2 O13 91.40(15) . 3_556
O11 Fe2 O13 87.53(16) . 3_556
O17 Fe2 O13 85.53(14) . 3_556
O2 Fe2 O13 169.35(15) . 3_556
O16 Fe3 O14 162.78(18) . .
O16 Fe3 O17 95.08(16) . .
O14 Fe3 O17 77.07(14) . .
O16 Fe3 O13 83.15(15) . .
O14 Fe3 O13 90.53(15) . .
O17 Fe3 O13 131.22(15) . .
O16 Fe3 N1 113.80(17) . .
O14 Fe3 N1 80.52(17) . .
O17 Fe3 N1 141.32(16) . .
O13 Fe3 N1 79.61(16) . .
O16 Fe3 N2 79.89(16) . .
O14 Fe3 N2 112.33(17) . .
O17 Fe3 N2 76.11(17) . .
O13 Fe3 N2 149.17(16) . .
N1 Fe3 N2 83.95(19) . .
C37 N1 C38 117.8(5) . .
C37 N1 Fe3 114.3(4) . .
C38 N1 Fe3 96.7(3) . .
C35 N2 C31 118.9(5) . .
C35 N2 Fe3 113.4(4) . .
C31 N2 Fe3 95.6(3) . .
C1 O1 Fe1 128.3(4) . .
C1 O2 Fe2 124.5(4) . .
C6 O3 Fe1 89.9(4) . .
C6 O4 Fe1 91.8(5) . .
C11 O5 Fe1 136.8(5) . .
C11 O6 Dy1 132.1(5) . .
C16 O7 Fe1 125.3(4) . .
C16 O8 Dy1 141.2(5) . .
C21 O9 Dy1 91.6(5) . .
C21 O10 Dy1 93.4(5) . .
C26 O11 Fe2 125.9(4) . .
C26 O12 Dy1 137.2(4) . .
C39 O13 Fe3 108.3(3) . .
C39 O13 Fe2 112.9(3) . 3_556
Fe3 O13 Fe2 125.56(17) . 3_556
C39 O13 Dy1 122.7(3) . 3_556
Fe3 O13 Dy1 96.93(13) . 3_556
Fe2 O13 Dy1 89.53(12) 3_556 3_556
C40 O14 Fe3 115.0(3) . .
C40 O14 Fe2 135.5(3) . .
Fe3 O14 Fe2 105.21(16) . .
C32 O16 Fe3 114.4(3) . .
C32 O16 Dy1 131.5(3) . 3_556
Fe3 O16 Dy1 112.44(16) . 3_556
C33 O17 Fe3 113.1(3) . .
C33 O17 Fe2 126.8(3) . .
Fe3 O17 Fe2 101.13(15) . .
Fe1 O19 Fe2 127.1(2) . .
Fe1 O19 Dy1 118.39(16) . .
Fe2 O19 Dy1 108.57(16) . .

loop_
_geom_bond_atom_site_label_1
_geom_bond_atom_site_label_2
_geom_bond_distance
_geom_bond_site_symmetry_2
C1 O1 1.251(7) .
C1 O2 1.270(7) .
C1 C2 1.548(10) .
C2 C3 1.522(8) .
C2 C5' 1.520(8) .
C2 C4' 1.524(8) .
C2 C4 1.522(8) .
C2 C5 1.533(8) .
C2 C3' 1.532(8) .
C6 O3 1.256(8) .
C6 O4 1.274(8) .
C6 C7 1.541(12) .
C7 C9 1.502(9) .
C7 C10' 1.507(9) .
C7 C8' 1.523(9) .
C7 C8 1.537(9) .
C7 C10 1.537(9) .
C7 C9' 1.543(9) .
C11 O5 1.234(9) .
C11 O6 1.261(9) .
C11 C12 1.530(13) .
C12 C15' 1.485(10) .
C12 C14 1.491(10) .
C12 C14' 1.517(10) .
C12 C13 1.521(10) .
C12 C15 1.549(10) .
C12 C13' 1.559(10) .
C16 O8 1.233(7) .
C16 O7 1.261(7) .
C16 C17 1.532(10) .
C17 C19 1.508(8) .
C17 C20' 1.513(8) .
C17 C18' 1.531(8) .
C17 C18 1.533(8) .
C17 C19' 1.547(8) .
C17 C20 1.553(8) .
C21 O10 1.207(9) .
C21 O9 1.261(10) .
C21 C22 1.539(14) .
C22 C24 1.488(10) .
C22 C25' 1.490(10) .
C22 C23' 1.502(10) .
C22 C25 1.499(10) .
C22 C24' 1.501(10) .
C22 C23 1.505(10) .
C26 O12 1.243(7) .
C26 O11 1.263(7) .
C26 C27 1.544(10) .
C27 C30 1.486(8) .
C27 C29' 1.489(9) .
C27 C28' 1.518(9) .
C27 C28 1.524(9) .
C27 C29 1.527(8) .
C27 C30' 1.532(9) .
C31 N2 1.480(8) .
C31 C32 1.532(8) .
C31 C33 1.535(8) .
C31 C34 1.542(8) .
C32 O16 1.419(7) .
C33 O17 1.419(6) .
C34 O18 1.400(8) .
C35 N2 1.468(8) .
C35 C36 1.504(10) .
C36 C37 1.524(9) .
C37 N1 1.467(8) .
C38 N1 1.485(7) .
C38 C39 1.520(8) .
C38 C41 1.524(8) .
C38 C40 1.540(8) .
C39 O13 1.455(6) .
C40 O14 1.429(6) .
C41 O15 1.405(8) .
Dy1 O19 2.259(4) .
Dy1 O16 2.295(4) 3_556
Dy1 O8 2.306(4) .
Dy1 O12 2.332(4) .
Dy1 O6 2.359(5) .
Dy1 O10 2.431(5) .
Dy1 O9 2.440(5) .
Dy1 O13 2.615(3) 3_556
Fe1 O19 1.852(3) .
Fe1 O7 1.983(4) .
Fe1 O5 1.990(5) .
Fe1 O1 2.028(5) .
Fe1 O4 2.126(5) .
Fe1 O3 2.177(4) .
Fe2 O19 1.865(3) .
Fe2 O14 2.004(4) .
Fe2 O11 2.025(4) .
Fe2 O17 2.069(3) .
Fe2 O2 2.084(4) .
Fe2 O13 2.126(4) 3_556
Fe3 O16 1.932(4) .
Fe3 O14 1.949(4) .
Fe3 O17 1.997(4) .
Fe3 O13 2.061(4) .
Fe3 N1 2.152(5) .
Fe3 N2 2.187(5) .
O13 Fe2 2.126(4) 3_556
O13 Dy1 2.615(3) 3_556
O16 Dy1 2.295(4) 3_556

loop_
_platon_squeeze_void_nr
_platon_squeeze_void_average_x
_platon_squeeze_void_average_y
_platon_squeeze_void_average_z
_platon_squeeze_void_volume
_platon_squeeze_void_count_electrons
_platon_squeeze_void_content
1 0.000 0.500 0.000 62 7 ' '
2 0.025 0.177 0.253 12 1 ' '
3 0.224 0.103 0.060 144 21 ' '
4 0.034 0.740 0.695 11 2 ' '
5 0.276 0.603 0.440 144 21 ' '
6 0.500 0.000 0.500 62 7 ' '
7 0.465 0.240 0.805 11 1 ' '
8 0.475 0.677 0.246 12 1 ' '
9 0.529 0.330 0.749 11 1 ' '
10 0.539 0.766 0.191 10 1 ' '
11 0.724 0.397 0.560 144 21 ' '
12 0.776 0.897 0.940 144 21 ' '
13 0.961 0.266 0.309 10 1 ' '
14 0.971 0.830 0.751 11 1 ' '
